data_4339716
loop_
_publ_author_name
'Catalano, Vincent J.'
'Etogo, Anthony O.'

_publ_section_title
;
 Preparation of Au(I), Ag(I), and Pd(II) N-heterocyclic carbene complexes
 utilizing a methylpyridyl-substituted NHC ligand. formation of a
 luminescent coordination polymer.
;
_journal_issue 14
_journal_name_full 'Inorganic chemistry'
_journal_page_first 5608
_journal_page_last 5615
_journal_paper_doi 10.1021/ic070260i
_journal_volume 46
_journal_year 2007
_chemical_formula_sum 'C10 H12 F6 N3 P'
_chemical_formula_weight 319.19
_chemical_name_common 1
_chemical_name_systematic
;
 ?
;
_space_group_IT_number 2
_symmetry_cell_setting triclinic
_symmetry_space_group_name_Hall '-P 1'
_symmetry_space_group_name_H-M 'P -1'
_atom_sites_solution_hydrogens geom
_atom_sites_solution_primary direct
_atom_sites_solution_secondary difmap
_audit_creation_method SHELXL-97
_cell_angle_alpha 86.9290(10)
_cell_angle_beta 86.5840(10)
_cell_angle_gamma 64.7210(10)
_cell_formula_units_Z 4
_cell_length_a 9.0762(3)
_cell_length_b 10.2474(4)
_cell_length_c 15.1786(5)
_cell_measurement_reflns_used 6435
_cell_measurement_temperature 100(2)
_cell_measurement_theta_max 31.80
_cell_measurement_theta_min 2.52
_cell_volume 1273.65(8)
_computing_cell_refinement 'Bruker SMART'
_computing_data_collection 'Bruker SMART'
_computing_data_reduction 'Bruker SAINT'
_computing_molecular_graphics 'Bruker SHELXTL'
_computing_publication_material 'Bruker SHELXTL'
_computing_structure_refinement 'SHELXL-97 (Sheldrick, 1997)'
_computing_structure_solution 'SHELXS-97 (Sheldrick, 1990)'
_diffrn_ambient_temperature 100(2)
_diffrn_measured_fraction_theta_full 0.999
_diffrn_measured_fraction_theta_max 0.999
_diffrn_measurement_device_type 'CCD area detector'
_diffrn_measurement_method 'phi and omega scans'
_diffrn_radiation_monochromator graphite
_diffrn_radiation_source 'fine-focus sealed tube'
_diffrn_radiation_type MoK\a
_diffrn_radiation_wavelength 0.71073
_diffrn_reflns_av_R_equivalents 0.0379
_diffrn_reflns_av_sigmaI/netI 0.0438
_diffrn_reflns_limit_h_max 11
_diffrn_reflns_limit_h_min -11
_diffrn_reflns_limit_k_max 13
_diffrn_reflns_limit_k_min -13
_diffrn_reflns_limit_l_max 19
_diffrn_reflns_limit_l_min -19
_diffrn_reflns_number 16887
_diffrn_reflns_theta_full 27.50
_diffrn_reflns_theta_max 27.50
_diffrn_reflns_theta_min 2.20
_exptl_absorpt_coefficient_mu 0.283
_exptl_absorpt_correction_T_max 0.9938
_exptl_absorpt_correction_T_min 0.9742
_exptl_absorpt_correction_type SADABS
_exptl_crystal_colour colorless
_exptl_crystal_density_diffrn 1.665
_exptl_crystal_density_meas 0
_exptl_crystal_density_method 'not measured'
_exptl_crystal_description block
_exptl_crystal_F_000 648
_exptl_crystal_size_max 0.09
_exptl_crystal_size_mid 0.07
_exptl_crystal_size_min 0.02
_refine_diff_density_max 0.667
_refine_diff_density_min -0.572
_refine_diff_density_rms 0.073
_refine_ls_extinction_method none
_refine_ls_goodness_of_fit_ref 1.059
_refine_ls_hydrogen_treatment fixed
_refine_ls_matrix_type full
_refine_ls_number_parameters 364
_refine_ls_number_reflns 5857
_refine_ls_number_restraints 0
_refine_ls_restrained_S_all 1.059
_refine_ls_R_factor_all 0.0704
_refine_ls_R_factor_gt 0.0495
_refine_ls_shift/su_max 0.000
_refine_ls_shift/su_mean 0.000
_refine_ls_structure_factor_coef Fsqd
_refine_ls_weighting_details 'calc w=1/[\s^2^(Fo^2^)+(0.0738P)^2^+0.2050P] where P=(Fo^2^+2Fc^2^)/3'
_refine_ls_weighting_scheme calc
_refine_ls_wR_factor_gt 0.1262
_refine_ls_wR_factor_ref 0.1358
_reflns_number_gt 4345
_reflns_number_total 5857
_reflns_threshold_expression >2sigma(I)
_cod_data_source_file ic070260i-file001.cif
_cod_data_source_block aoe143fm
_cod_depositor_comments
;
The following automatic conversions were performed:

'_symmetry_cell_setting' value 'Triclinic' changed to 'triclinic'
according to
/usr/data/users/saulius/automatic-downloads/retrospective/ACS/lib/dictionaries/cif_core.dic
dictionary named 'cif_core.dic' version 2.4.2 from 2011-04-26.

Automatic conversion script
Id: cif_fix_values 2281 2013-09-26 08:29:07Z andrius 
;
_cod_original_sg_symbol_H-M P-1
_cod_database_code 4339716

loop_
_symmetry_equiv_pos_as_xyz
'x, y, z'
'-x, -y, -z'

loop_
_atom_site_label
_atom_site_type_symbol
_atom_site_fract_x
_atom_site_fract_y
_atom_site_fract_z
_atom_site_U_iso_or_equiv
_atom_site_adp_type
_atom_site_occupancy
_atom_site_symmetry_multiplicity
_atom_site_calc_flag
_atom_site_refinement_flags
C1 C 0.8776(3) 0.3615(2) -0.00468(15) 0.0199(5) Uani 1 1 d .
H1A H 0.7807 0.4359 0.0189 0.024 Uiso 1 1 calc R
C2 C 1.0553(3) 0.2073(2) -0.09574(15) 0.0229(5) Uani 1 1 d .
H2A H 1.1029 0.1551 -0.1477 0.028 Uiso 1 1 calc R
C3 C 1.1288(3) 0.1908(2) -0.01820(15) 0.0230(5) Uani 1 1 d .
H3A H 1.2373 0.1252 -0.0053 0.028 Uiso 1 1 calc R
C5 C 1.0303(3) 0.3073(2) 0.13069(15) 0.0199(5) Uani 1 1 d .
C6 C 1.0733(3) 0.1894(2) 0.18984(15) 0.0221(5) Uani 1 1 d .
C7 C 1.0822(3) 0.2206(3) 0.27695(16) 0.0276(5) Uani 1 1 d .
H7A H 1.1124 0.1452 0.3209 0.033 Uiso 1 1 calc R
C8 C 1.0479(3) 0.3589(3) 0.30062(16) 0.0282(5) Uani 1 1 d .
H8A H 1.0569 0.3795 0.3598 0.034 Uiso 1 1 calc R
C9 C 1.0002(3) 0.4669(3) 0.23549(16) 0.0268(5) Uani 1 1 d .
H9A H 0.9714 0.5632 0.2520 0.032 Uiso 1 1 calc R
C10 C 1.0993(3) 0.0410(3) 0.16353(18) 0.0320(6) Uani 1 1 d .
H10A H 1.0930 -0.0160 0.2164 0.048 Uiso 1 1 calc R
H10B H 1.2070 -0.0070 0.1338 0.048 Uiso 1 1 calc R
H10C H 1.0149 0.0496 0.1233 0.048 Uiso 1 1 calc R
C4 C 0.7720(3) 0.3606(3) -0.15082(15) 0.0263(5) Uani 1 1 d .
H4A H 0.6724 0.4379 -0.1266 0.039 Uiso 1 1 calc R
H4B H 0.7494 0.2788 -0.1647 0.039 Uiso 1 1 calc R
H4C H 0.8096 0.3963 -0.2047 0.039 Uiso 1 1 calc R
C11 C 0.3909(3) 0.7731(2) 0.50154(14) 0.0203(5) Uani 1 1 d .
H11A H 0.2929 0.8504 0.4829 0.024 Uiso 1 1 calc R
C12 C 0.5734(3) 0.6059(3) 0.58403(16) 0.0272(5) Uani 1 1 d .
H12A H 0.6242 0.5470 0.6338 0.033 Uiso 1 1 calc R
C13 C 0.6392(3) 0.5972(3) 0.50106(16) 0.0275(5) Uani 1 1 d .
H13A H 0.7448 0.5307 0.4814 0.033 Uiso 1 1 calc R
C15 C 0.5375(3) 0.7269(2) 0.35630(15) 0.0206(5) Uani 1 1 d .
C16 C 0.5065(3) 0.8631(3) 0.32080(15) 0.0229(5) Uani 1 1 d .
C17 C 0.5221(3) 0.8715(3) 0.22897(16) 0.0307(6) Uani 1 1 d .
H17A H 0.5016 0.9617 0.2000 0.037 Uiso 1 1 calc R
C18 C 0.5666(3) 0.7506(3) 0.18011(17) 0.0326(6) Uani 1 1 d .
H18A H 0.5756 0.7564 0.1175 0.039 Uiso 1 1 calc R
C19 C 0.5981(3) 0.6203(3) 0.22393(17) 0.0314(6) Uani 1 1 d .
H19A H 0.6313 0.5364 0.1901 0.038 Uiso 1 1 calc R
C20 C 0.4672(3) 0.9935(3) 0.37539(17) 0.0307(6) Uani 1 1 d .
H20A H 0.5514 0.9709 0.4186 0.046 Uiso 1 1 calc R
H20B H 0.3609 1.0201 0.4063 0.046 Uiso 1 1 calc R
H20C H 0.4637 1.0744 0.3367 0.046 Uiso 1 1 calc R
C14 C 0.3005(3) 0.7617(3) 0.65806(15) 0.0272(5) Uani 1 1 d .
H14A H 0.2027 0.8467 0.6405 0.041 Uiso 1 1 calc R
H14B H 0.3492 0.7857 0.7070 0.041 Uiso 1 1 calc R
H14C H 0.2706 0.6829 0.6769 0.041 Uiso 1 1 calc R
F1 F 0.9226(3) 0.6733(2) 0.42119(13) 0.0712(7) Uani 1 1 d .
F2 F 1.1526(2) 0.6802(2) 0.36364(12) 0.0707(7) Uani 1 1 d .
F3 F 1.0590(3) 0.9115(2) 0.39876(13) 0.0600(6) Uani 1 1 d .
F4 F 0.8299(2) 0.9061(2) 0.45704(12) 0.0643(6) Uani 1 1 d .
F5 F 0.90857(19) 0.84058(17) 0.31643(10) 0.0385(4) Uani 1 1 d .
F6 F 1.07291(18) 0.74310(16) 0.50410(9) 0.0315(3) Uani 1 1 d .
F7 F 0.4249(3) 0.34549(17) 0.03185(11) 0.0623(6) Uani 1 1 d .
F8 F 0.6208(2) 0.33302(17) 0.12164(10) 0.0464(5) Uani 1 1 d .
F9 F 0.6836(2) 0.17856(17) 0.00917(10) 0.0434(4) Uani 1 1 d .
F10 F 0.4897(2) 0.10951(17) 0.06091(11) 0.0405(4) Uani 1 1 d .
F11 F 0.68381(18) 0.09715(15) 0.15057(9) 0.0333(4) Uani 1 1 d .
F12 F 0.42729(18) 0.26421(16) 0.17338(10) 0.0360(4) Uani 1 1 d .
N1 N 0.8990(2) 0.31362(19) -0.08546(12) 0.0197(4) Uani 1 1 d .
N2 N 1.0145(2) 0.28847(19) 0.03866(12) 0.0190(4) Uani 1 1 d .
N3 N 0.9923(2) 0.4429(2) 0.15051(13) 0.0244(4) Uani 1 1 d .
N4 N 0.4186(2) 0.7165(2) 0.58283(12) 0.0205(4) Uani 1 1 d .
N5 N 0.5234(2) 0.70350(19) 0.45029(12) 0.0201(4) Uani 1 1 d .
N6 N 0.5840(2) 0.6069(2) 0.31129(13) 0.0263(4) Uani 1 1 d .
P1 P 0.98998(7) 0.79177(6) 0.41037(4) 0.02167(15) Uani 1 1 d .
P2 P 0.55500(8) 0.22153(6) 0.09120(4) 0.02144(15) Uani 1 1 d .

loop_
_atom_site_aniso_label
_atom_site_aniso_U_11
_atom_site_aniso_U_22
_atom_site_aniso_U_33
_atom_site_aniso_U_23
_atom_site_aniso_U_13
_atom_site_aniso_U_12
C1 0.0193(11) 0.0167(10) 0.0231(11) 0.0011(9) 0.0009(9) -0.0075(9)
C2 0.0237(12) 0.0200(11) 0.0244(12) -0.0030(9) 0.0037(9) -0.0090(9)
C3 0.0191(11) 0.0195(11) 0.0275(12) -0.0029(9) 0.0035(9) -0.0058(9)
C5 0.0178(11) 0.0214(11) 0.0219(11) -0.0009(9) 0.0001(9) -0.0099(9)
C6 0.0187(11) 0.0215(11) 0.0259(12) 0.0014(9) -0.0018(9) -0.0085(9)
C7 0.0213(12) 0.0338(13) 0.0279(13) 0.0051(10) -0.0037(10) -0.0124(11)
C8 0.0262(13) 0.0404(14) 0.0231(12) -0.0033(10) 0.0020(10) -0.0191(11)
C9 0.0285(13) 0.0288(13) 0.0275(13) -0.0077(10) 0.0028(10) -0.0159(11)
C10 0.0407(15) 0.0212(12) 0.0351(14) 0.0042(10) -0.0030(12) -0.0144(11)
C4 0.0274(13) 0.0278(13) 0.0239(12) 0.0017(10) -0.0059(10) -0.0115(10)
C11 0.0216(11) 0.0198(11) 0.0211(11) -0.0005(9) -0.0021(9) -0.0101(9)
C12 0.0223(12) 0.0276(13) 0.0294(13) 0.0088(10) -0.0073(10) -0.0087(10)
C13 0.0208(12) 0.0223(12) 0.0330(14) 0.0054(10) -0.0018(10) -0.0037(10)
C15 0.0184(11) 0.0243(11) 0.0206(11) -0.0017(9) 0.0009(9) -0.0106(9)
C16 0.0240(12) 0.0270(12) 0.0236(12) 0.0007(9) -0.0038(9) -0.0163(10)
C17 0.0346(14) 0.0416(15) 0.0271(13) 0.0076(11) -0.0050(11) -0.0274(12)
C18 0.0321(14) 0.0533(17) 0.0215(12) -0.0048(11) 0.0020(10) -0.0267(13)
C19 0.0293(14) 0.0422(15) 0.0296(14) -0.0151(11) 0.0076(11) -0.0212(12)
C20 0.0416(15) 0.0257(13) 0.0308(14) 0.0018(10) -0.0057(11) -0.0199(12)
C14 0.0306(13) 0.0324(13) 0.0192(12) -0.0016(10) 0.0038(10) -0.0143(11)
F1 0.1189(19) 0.0751(14) 0.0617(13) 0.0187(11) -0.0301(12) -0.0805(14)
F2 0.0517(12) 0.0702(13) 0.0370(10) -0.0036(9) 0.0070(9) 0.0240(10)
F3 0.0824(14) 0.0616(12) 0.0628(12) 0.0355(10) -0.0421(11) -0.0554(11)
F4 0.0386(10) 0.0727(13) 0.0458(11) -0.0188(10) 0.0005(8) 0.0123(9)
F5 0.0408(9) 0.0446(9) 0.0284(8) 0.0012(7) -0.0122(7) -0.0154(8)
F6 0.0369(8) 0.0337(8) 0.0244(7) 0.0056(6) -0.0061(6) -0.0157(7)
F7 0.0888(15) 0.0292(9) 0.0333(9) 0.0024(7) -0.0221(9) 0.0111(9)
F8 0.0789(13) 0.0439(10) 0.0372(9) -0.0145(7) 0.0163(8) -0.0468(10)
F9 0.0676(12) 0.0357(9) 0.0300(9) -0.0116(7) 0.0213(8) -0.0268(8)
F10 0.0463(10) 0.0428(9) 0.0428(9) -0.0071(7) -0.0089(8) -0.0275(8)
F11 0.0317(8) 0.0274(8) 0.0306(8) -0.0008(6) -0.0076(6) -0.0022(6)
F12 0.0291(8) 0.0375(9) 0.0345(9) -0.0057(7) 0.0083(6) -0.0084(7)
N1 0.0224(10) 0.0173(9) 0.0209(10) 0.0007(7) -0.0004(7) -0.0103(8)
N2 0.0188(9) 0.0179(9) 0.0211(10) -0.0014(7) -0.0003(7) -0.0086(8)
N3 0.0262(11) 0.0222(10) 0.0267(11) -0.0014(8) 0.0013(8) -0.0124(9)
N4 0.0238(10) 0.0199(9) 0.0191(9) 0.0018(7) -0.0027(8) -0.0105(8)
N5 0.0209(10) 0.0187(9) 0.0208(10) 0.0016(7) -0.0013(8) -0.0086(8)
N6 0.0241(10) 0.0277(11) 0.0293(11) -0.0063(8) 0.0043(8) -0.0131(9)
P1 0.0223(3) 0.0195(3) 0.0212(3) -0.0026(2) -0.0008(2) -0.0069(2)
P2 0.0285(3) 0.0160(3) 0.0185(3) -0.0004(2) -0.0012(2) -0.0082(2)

loop_
_atom_type_symbol
_atom_type_description
_atom_type_scat_dispersion_real
_atom_type_scat_dispersion_imag
_atom_type_scat_source
C C 0.0033 0.0016 'International Tables Vol C Tables 4.2.6.8 and 6.1.1.4'
H H 0.0000 0.0000 'International Tables Vol C Tables 4.2.6.8 and 6.1.1.4'
P P 0.1023 0.0942 'International Tables Vol C Tables 4.2.6.8 and 6.1.1.4'
N N 0.0061 0.0033 'International Tables Vol C Tables 4.2.6.8 and 6.1.1.4'
F F 0.0171 0.0103 'International Tables Vol C Tables 4.2.6.8 and 6.1.1.4'

loop_
_geom_angle_atom_site_label_1
_geom_angle_atom_site_label_2
_geom_angle_atom_site_label_3
_geom_angle
N1 C1 N2 109.0(2)
C3 C2 N1 107.5(2)
C2 C3 N2 106.4(2)
N3 C5 C6 126.4(2)
N3 C5 N2 113.90(19)
C6 C5 N2 119.6(2)
C7 C6 C5 114.7(2)
C7 C6 C10 122.0(2)
C5 C6 C10 123.2(2)
C8 C7 C6 121.2(2)
C7 C8 C9 118.0(2)
N3 C9 C8 123.4(2)
N4 C11 N5 108.6(2)
C13 C12 N4 107.1(2)
C12 C13 N5 106.9(2)
N6 C15 C16 126.1(2)
N6 C15 N5 113.15(19)
C16 C15 N5 120.8(2)
C15 C16 C17 115.0(2)
C15 C16 C20 123.9(2)
C17 C16 C20 121.0(2)
C18 C17 C16 120.6(2)
C17 C18 C19 118.6(2)
N6 C19 C18 123.1(2)
C1 N1 C2 108.77(19)
C1 N1 C4 124.8(2)
C2 N1 C4 126.3(2)
C1 N2 C3 108.37(19)
C1 N2 C5 123.65(19)
C3 N2 C5 127.90(19)
C5 N3 C9 116.3(2)
C11 N4 C12 108.90(19)
C11 N4 C14 125.10(19)
C12 N4 C14 126.0(2)
C11 N5 C13 108.49(19)
C11 N5 C15 125.40(19)
C13 N5 C15 125.89(19)
C19 N6 C15 116.6(2)
F1 P1 F4 91.06(13)
F1 P1 F2 90.48(13)
F4 P1 F2 178.45(13)
F1 P1 F3 179.60(13)
F4 P1 F3 89.28(12)
F2 P1 F3 89.19(13)
F1 P1 F5 89.89(10)
F4 P1 F5 90.20(9)
F2 P1 F5 90.02(9)
F3 P1 F5 89.89(9)
F1 P1 F6 90.51(9)
F4 P1 F6 90.12(9)
F2 P1 F6 89.66(9)
F3 P1 F6 89.71(8)
F5 P1 F6 179.49(9)
F11 P2 F7 179.49(11)
F11 P2 F12 89.52(8)
F7 P2 F12 90.23(10)
F11 P2 F8 90.19(9)
F7 P2 F8 90.25(11)
F12 P2 F8 89.34(9)
F11 P2 F10 89.60(8)
F7 P2 F10 89.96(10)
F12 P2 F10 90.70(9)
F8 P2 F10 179.78(11)
F11 P2 F9 90.26(9)
F7 P2 F9 90.00(10)
F12 P2 F9 179.73(9)
F8 P2 F9 90.51(9)
F10 P2 F9 89.44(9)

loop_
_geom_bond_atom_site_label_1
_geom_bond_atom_site_label_2
_geom_bond_distance
C1 N1 1.318(3)
C1 N2 1.337(3)
C2 C3 1.355(3)
C2 N1 1.377(3)
C3 N2 1.387(3)
C5 N3 1.327(3)
C5 C6 1.393(3)
C5 N2 1.444(3)
C6 C7 1.392(3)
C6 C10 1.509(3)
C7 C8 1.378(4)
C8 C9 1.384(3)
C9 N3 1.338(3)
C4 N1 1.468(3)
C11 N4 1.326(3)
C11 N5 1.333(3)
C12 C13 1.352(3)
C12 N4 1.378(3)
C13 N5 1.383(3)
C15 N6 1.330(3)
C15 C16 1.385(3)
C15 N5 1.441(3)
C16 C17 1.394(3)
C16 C20 1.509(3)
C17 C18 1.372(4)
C18 C19 1.381(4)
C19 N6 1.330(3)
C14 N4 1.468(3)
F1 P1 1.5739(18)
F2 P1 1.5842(18)
F3 P1 1.5968(17)
F4 P1 1.5803(17)
F5 P1 1.6009(15)
F6 P1 1.6032(14)
F7 P2 1.5948(16)
F8 P2 1.5963(16)
F9 P2 1.5981(16)
F10 P2 1.5967(16)
F11 P2 1.5916(15)
F12 P2 1.5950(15)

loop_
_geom_torsion_atom_site_label_1
_geom_torsion_atom_site_label_2
_geom_torsion_atom_site_label_3
_geom_torsion_atom_site_label_4
_geom_torsion
N1 C2 C3 N2 0.1(2)
N3 C5 C6 C7 -2.8(3)
N2 C5 C6 C7 -178.9(2)
N3 C5 C6 C10 174.0(2)
N2 C5 C6 C10 -2.2(3)
C5 C6 C7 C8 0.9(3)
C10 C6 C7 C8 -175.8(2)
C6 C7 C8 C9 1.7(4)
C7 C8 C9 N3 -2.9(4)
N4 C12 C13 N5 0.3(3)
N6 C15 C16 C17 2.1(4)
N5 C15 C16 C17 -179.1(2)
N6 C15 C16 C20 -174.9(2)
N5 C15 C16 C20 4.0(4)
C15 C16 C17 C18 -0.6(4)
C20 C16 C17 C18 176.4(2)
C16 C17 C18 C19 -1.0(4)
C17 C18 C19 N6 1.4(4)
N2 C1 N1 C2 -0.8(2)
N2 C1 N1 C4 175.49(19)
C3 C2 N1 C1 0.5(3)
C3 C2 N1 C4 -175.8(2)
N1 C1 N2 C3 0.9(2)
N1 C1 N2 C5 -176.09(19)
C2 C3 N2 C1 -0.5(2)
C2 C3 N2 C5 176.2(2)
N3 C5 N2 C1 -54.9(3)
C6 C5 N2 C1 121.7(2)
N3 C5 N2 C3 128.7(2)
C6 C5 N2 C3 -54.7(3)
C6 C5 N3 C9 1.7(3)
N2 C5 N3 C9 178.0(2)
C8 C9 N3 C5 1.3(3)
N5 C11 N4 C12 -0.6(2)
N5 C11 N4 C14 -178.5(2)
C13 C12 N4 C11 0.2(3)
C13 C12 N4 C14 178.1(2)
N4 C11 N5 C13 0.7(2)
N4 C11 N5 C15 175.65(19)
C12 C13 N5 C11 -0.6(3)
C12 C13 N5 C15 -175.5(2)
N6 C15 N5 C11 -125.0(2)
C16 C15 N5 C11 56.0(3)
N6 C15 N5 C13 49.1(3)
C16 C15 N5 C13 -129.9(2)
C18 C19 N6 C15 -0.2(4)
C16 C15 N6 C19 -1.7(4)
N5 C15 N6 C19 179.4(2)
